data_4306213
loop_
_publ_author_name
'Victor I. Ovcharenko'
'Galina V. Romanenko'
'Ksenia Yu. Maryunina'
'Artem S. Bogomyakov'
'Elena V. Gorelik'

_publ_section_title
;
Thermally Induced Magnetic Anomalies in Solvates of the
Bis(hexafluoroacetylacetonate)copper(II) Complex with Pyrazolyl-Substituted
Nitronyl Nitroxide
;
_journal_name_full 'Inorganic Chemistry'
_journal_page_first 9537
_journal_page_last 9552
_journal_paper_doi 10.1021/ic8011074
_journal_volume 47
_journal_year 2008
_chemical_formula_sum 'C24 H25 Cu F12 N4 O6'
_chemical_formula_weight 757.02
_chemical_name_systematic
; 
 catena-(bis(m2-4,4,5,5-Tetramethyl-2-
 (1-butylpyrazole-4-yl)-4,5-dihydro-1H-
 imidazol-3-oxide-1-oxyl)-tetrakis(1,
 1,1,5,5,5-hexafluoropentan-2,4-
 dionato)-di-copper(ii))
 ? 
;
_space_group_IT_number 2
_symmetry_cell_setting triclinic
_symmetry_space_group_name_Hall '-P 1'
_symmetry_space_group_name_H-M 'P -1'
_atom_sites_solution_hydrogens geom
_atom_sites_solution_primary direct
_atom_sites_solution_secondary difmap
_audit_creation_method SHELXL-97
_cell_angle_alpha 109.140(12)
_cell_angle_beta 92.435(13)
_cell_angle_gamma 107.299(11)
_cell_formula_units_Z 2
_cell_length_a 9.219(5)
_cell_length_b 13.130(7)
_cell_length_c 14.279(8)
_cell_measurement_reflns_used 799
_cell_measurement_temperature 67(2)
_cell_measurement_theta_max 20.77
_cell_measurement_theta_min 2.41
_cell_volume 1540.1(15)
_computing_cell_refinement 'Bruker SMART'
_computing_data_collection 'Bruker SMART'
_computing_data_reduction 'Bruker SAINT'
_computing_molecular_graphics 'Bruker SHELXTL'
_computing_publication_material 'Bruker SHELXTL'
_computing_structure_refinement 'SHELXL-97 (Sheldrick, 1997)'
_computing_structure_solution 'SHELXS-97 (Sheldrick, 1990)'
_diffrn_ambient_temperature 67(2)
_diffrn_measured_fraction_theta_full 0.965
_diffrn_measured_fraction_theta_max 0.965
_diffrn_measurement_device_type 'CCD area detector'
_diffrn_measurement_method 'phi and omega scans'
_diffrn_radiation_monochromator graphite
_diffrn_radiation_source 'fine-focus sealed tube'
_diffrn_radiation_type MoK\a
_diffrn_radiation_wavelength 0.71073
_diffrn_reflns_av_R_equivalents 0.1228
_diffrn_reflns_av_sigmaI/netI 0.2512
_diffrn_reflns_limit_h_max 10
_diffrn_reflns_limit_h_min -11
_diffrn_reflns_limit_k_max 13
_diffrn_reflns_limit_k_min -16
_diffrn_reflns_limit_l_max 17
_diffrn_reflns_limit_l_min -10
_diffrn_reflns_number 8406
_diffrn_reflns_theta_full 26.42
_diffrn_reflns_theta_max 26.42
_diffrn_reflns_theta_min 1.53
_exptl_absorpt_coefficient_mu 0.826
_exptl_absorpt_correction_type none
_exptl_crystal_colour black
_exptl_crystal_density_diffrn 1.632
_exptl_crystal_density_method 'not measured'
_exptl_crystal_description bulk
_exptl_crystal_F_000 764
_refine_diff_density_max 1.235
_refine_diff_density_min -1.038
_refine_diff_density_rms 0.295
_refine_ls_extinction_coef 0.039(3)
_refine_ls_extinction_expression Fc^*^=kFc[1+0.001xFc^2^\l^3^/sin(2\q)]^-1/4^
_refine_ls_extinction_method SHELXL
_refine_ls_goodness_of_fit_ref 0.898
_refine_ls_hydrogen_treatment constr
_refine_ls_matrix_type full
_refine_ls_number_parameters 428
_refine_ls_number_reflns 6116
_refine_ls_number_restraints 0
_refine_ls_restrained_S_all 0.898
_refine_ls_R_factor_all 0.1609
_refine_ls_R_factor_gt 0.0786
_refine_ls_shift/su_max 0.001
_refine_ls_shift/su_mean 0.000
_refine_ls_structure_factor_coef Fsqd
_refine_ls_weighting_details 'calc w=1/[\s^2^(Fo^2^)+(0.1097P)^2^+0.0000P] where P=(Fo^2^+2Fc^2^)/3'
_refine_ls_weighting_scheme calc
_refine_ls_wR_factor_gt 0.1957
_refine_ls_wR_factor_ref 0.2531
_reflns_number_gt 2747
_reflns_number_total 6116
_reflns_threshold_expression >2sigma(I)
_cod_data_source_file ic8011074_si_001_13.cif
_cod_data_source_block Butyl067
_cod_depositor_comments
;
The following automatic conversions were performed:
'_symmetry_cell_setting' value 'Triclinic' changed to 'triclinic'
according to '/home/saulius/struct/CIF-dictionaries/cif_core.dic'
dictionary named 'cif_core.dic' version 2.4.1 from 2010-06-29.

Automatic conversion script
Id: cif_fix_enum 1527 2010-12-29 10:47:43Z saulius 
;
_cod_database_code 4306213

loop_
_symmetry_equiv_pos_as_xyz
'x, y, z'
'-x, -y, -z'

loop_
_atom_site_label
_atom_site_type_symbol
_atom_site_fract_x
_atom_site_fract_y
_atom_site_fract_z
_atom_site_U_iso_or_equiv
_atom_site_adp_type
_atom_site_occupancy
_atom_site_symmetry_multiplicity
_atom_site_calc_flag
_atom_site_refinement_flags
_atom_site_disorder_assembly
_atom_site_disorder_group
Cu1 Cu 0.0000 0.0000 0.0000 0.0149(4) Uani 1 2 d S . .
O1 O -0.0908(6) 0.1107(4) 0.0797(4) 0.0209(14) Uani 1 1 d . . .
C1 C -0.2699(11) 0.1892(8) 0.1590(8) 0.032(2) Uani 1 1 d . . .
F1 F -0.4208(5) 0.1678(4) 0.1529(4) 0.0304(13) Uani 1 1 d . . .
F2 F -0.2110(6) 0.2283(5) 0.2528(4) 0.0450(17) Uani 1 1 d . . .
F3 F -0.2166(7) 0.2740(5) 0.1245(6) 0.056(2) Uani 1 1 d . . .
C2 C -0.2268(10) 0.0853(7) 0.0998(6) 0.022(2) Uani 1 1 d . . .
C3 C -0.3314(10) -0.0205(7) 0.0811(6) 0.024(2) Uani 1 1 d . . .
H3A H -0.4328 -0.0266 0.0951 0.029 Uiso 1 1 calc R . .
C4 C -0.2931(10) -0.1203(8) 0.0418(7) 0.023(2) Uani 1 1 d . . .
C5 C -0.4149(13) -0.2334(9) 0.0300(8) 0.038(3) Uani 1 1 d . . .
F4 F -0.5471(7) -0.2226(4) 0.0579(5) 0.063(2) Uani 1 1 d . . .
F5 F -0.4477(6) -0.3052(4) -0.0639(4) 0.0355(14) Uani 1 1 d . . .
F6 F -0.3658(9) -0.2827(5) 0.0867(5) 0.065(2) Uani 1 1 d . . .
O2 O -0.1721(7) -0.1305(5) 0.0162(5) 0.0285(15) Uani 1 1 d . . .
Cu2 Cu 0.0000 0.5000 0.5000 0.0176(4) Uani 1 2 d S . .
O3 O -0.1219(6) 0.5211(4) 0.3971(4) 0.0203(14) Uani 1 1 d . . .
C6 C -0.3359(10) 0.5276(8) 0.3112(7) 0.028(2) Uani 1 1 d . . .
F7 F -0.4874(6) 0.4808(5) 0.2872(5) 0.0557(19) Uani 1 1 d . . .
F8 F -0.2748(7) 0.5175(5) 0.2296(4) 0.0503(17) Uani 1 1 d . . .
F9 F -0.3083(6) 0.6395(4) 0.3595(4) 0.0373(14) Uani 1 1 d . . .
C7 C -0.2680(9) 0.4780(7) 0.3766(7) 0.021(2) Uani 1 1 d . . .
C8 C -0.3636(10) 0.3996(7) 0.4098(7) 0.027(2) Uani 1 1 d . . .
H8A H -0.4716 0.3793 0.3926 0.033 Uiso 1 1 calc R . .
C9 C -0.3082(9) 0.3489(7) 0.4675(7) 0.022(2) Uani 1 1 d . . .
C10 C -0.4167(10) 0.2500(7) 0.4914(8) 0.025(2) Uani 1 1 d . . .
F10 F -0.4057(6) 0.2679(4) 0.5846(4) 0.0335(14) Uani 1 1 d . . .
F11 F -0.5632(5) 0.2272(4) 0.4539(4) 0.0341(14) Uani 1 1 d . . .
F12 F -0.3844(6) 0.1527(4) 0.4435(4) 0.0365(15) Uani 1 1 d . . .
O4 O -0.1709(6) 0.3706(4) 0.5033(5) 0.0237(15) Uani 1 1 d . . .
O01 O 0.1717(7) 0.0368(4) 0.1290(5) 0.0241(15) Uani 1 1 d . . .
N1 N 0.1465(8) 0.0174(5) 0.2124(5) 0.0218(17) Uani 1 1 d . . .
C01 C 0.1640(11) -0.0867(7) 0.2254(7) 0.029(2) Uani 1 1 d . . .
C02 C 0.0867(10) -0.1915(6) 0.1339(6) 0.022(2) Uani 1 1 d . . .
H02A H 0.1421 -0.1867 0.0775 0.034 Uiso 1 1 calc R . .
H02B H -0.0198 -0.1963 0.1168 0.034 Uiso 1 1 calc R . .
H02C H 0.0876 -0.2596 0.1478 0.034 Uiso 1 1 calc R . .
C03 C 0.3366(10) -0.0641(7) 0.2430(7) 0.031(2) Uani 1 1 d . . .
H03A H 0.3778 -0.0663 0.1805 0.046 Uiso 1 1 calc R . .
H03B H 0.3563 -0.1228 0.2650 0.046 Uiso 1 1 calc R . .
H03C H 0.3867 0.0113 0.2949 0.046 Uiso 1 1 calc R . .
C04 C 0.0858(10) -0.0849(7) 0.3191(7) 0.023(2) Uani 1 1 d . . .
C05 C -0.0894(9) -0.1397(7) 0.2973(7) 0.026(2) Uani 1 1 d . . .
H05A H -0.1295 -0.1353 0.3604 0.039 Uiso 1 1 calc R . .
H05B H -0.1169 -0.2198 0.2534 0.039 Uiso 1 1 calc R . .
H05C H -0.1339 -0.0989 0.2641 0.039 Uiso 1 1 calc R . .
C06 C 0.1535(10) -0.1235(8) 0.3920(7) 0.031(2) Uani 1 1 d . . .
H06A H 0.0946 -0.1190 0.4479 0.047 Uiso 1 1 calc R . .
H06B H 0.2606 -0.0743 0.4176 0.047 Uiso 1 1 calc R . .
H06C H 0.1499 -0.2026 0.3586 0.047 Uiso 1 1 calc R . .
N2 N 0.1142(8) 0.0431(6) 0.3681(6) 0.0249(18) Uani 1 1 d . . .
O02 O 0.1060(7) 0.0916(5) 0.4571(5) 0.0280(15) Uani 1 1 d . . .
C07 C 0.1330(9) 0.0902(7) 0.2951(7) 0.021(2) Uani 1 1 d . . .
C08 C 0.1348(9) 0.2067(7) 0.3157(6) 0.019(2) Uani 1 1 d . . .
C09 C 0.0987(9) 0.2789(7) 0.3968(7) 0.025(2) Uani 1 1 d . . .
H09A H 0.0737 0.2620 0.4551 0.030 Uiso 1 1 calc R . .
N3 N 0.1024(8) 0.3746(6) 0.3849(6) 0.0225(18) Uani 1 1 d . . .
N4 N 0.1403(8) 0.3630(6) 0.2930(5) 0.0196(16) Uani 1 1 d . . .
C041 C 0.1472(10) 0.4563(7) 0.2563(7) 0.024(2) Uani 1 1 d . . .
H04A H 0.2281 0.5267 0.3009 0.029 Uiso 1 1 calc R . .
H04B H 0.0477 0.4707 0.2595 0.029 Uiso 1 1 calc R . .
C042 C 0.1812(10) 0.4307(7) 0.1487(7) 0.022(2) Uani 1 1 d . . .
H04C H 0.2810 0.4169 0.1451 0.026 Uiso 1 1 calc R . .
H04D H 0.1005 0.3606 0.1036 0.026 Uiso 1 1 calc R . .
C044 C 0.2210(11) 0.5098(7) 0.0104(7) 0.032(2) Uani 1 1 d . . .
H04E H 0.2230 0.5765 -0.0069 0.048 Uiso 1 1 calc R . .
H04F H 0.1413 0.4419 -0.0365 0.048 Uiso 1 1 calc R . .
H04H H 0.3213 0.4987 0.0060 0.048 Uiso 1 1 calc R . .
C043 C 0.1868(11) 0.5285(7) 0.1141(7) 0.033(2) Uani 1 1 d . . .
H04G H 0.0866 0.5416 0.1181 0.039 Uiso 1 1 calc R . .
H04J H 0.2664 0.5985 0.1605 0.039 Uiso 1 1 calc R . .
C010 C 0.1592(9) 0.2647(7) 0.2470(7) 0.023(2) Uani 1 1 d . . .
H01B H 0.1840 0.2380 0.1815 0.028 Uiso 1 1 calc R . .

loop_
_atom_site_aniso_label
_atom_site_aniso_U_11
_atom_site_aniso_U_22
_atom_site_aniso_U_33
_atom_site_aniso_U_23
_atom_site_aniso_U_13
_atom_site_aniso_U_12
Cu1 0.0193(8) 0.0124(8) 0.0136(9) 0.0041(6) 0.0066(6) 0.0061(6)
O1 0.023(3) 0.016(3) 0.018(4) -0.001(3) 0.002(3) 0.007(3)
C1 0.035(6) 0.016(5) 0.036(7) 0.004(5) 0.010(5) 0.000(4)
F1 0.024(3) 0.023(3) 0.038(4) -0.001(2) 0.012(2) 0.011(2)
F2 0.032(3) 0.046(4) 0.033(4) -0.022(3) 0.002(3) 0.020(3)
F3 0.045(4) 0.031(3) 0.110(6) 0.037(4) 0.040(4) 0.022(3)
C2 0.030(5) 0.023(5) 0.013(5) 0.001(4) 0.009(4) 0.012(4)
C3 0.027(5) 0.026(5) 0.018(5) 0.004(4) 0.012(4) 0.011(4)
C4 0.023(5) 0.032(5) 0.017(5) 0.008(4) 0.006(4) 0.012(4)
C5 0.062(7) 0.034(6) 0.028(6) 0.006(5) 0.031(6) 0.029(6)
F4 0.075(5) 0.019(3) 0.074(5) -0.009(3) 0.061(4) 0.006(3)
F5 0.038(3) 0.028(3) 0.034(4) 0.002(3) 0.008(3) 0.013(3)
F6 0.111(6) 0.032(4) 0.049(5) 0.026(3) 0.001(4) 0.008(4)
O2 0.037(4) 0.027(4) 0.021(4) 0.006(3) -0.005(3) 0.014(3)
Cu2 0.0133(8) 0.0140(8) 0.0229(10) 0.0028(7) 0.0022(6) 0.0051(6)
O3 0.018(3) 0.015(3) 0.025(4) 0.005(3) 0.001(3) 0.003(2)
C6 0.023(5) 0.023(5) 0.032(6) 0.009(4) -0.005(4) 0.002(4)
F7 0.021(3) 0.056(4) 0.090(6) 0.047(4) -0.021(3) -0.006(3)
F8 0.072(4) 0.072(5) 0.022(4) 0.018(3) 0.014(3) 0.042(4)
F9 0.046(3) 0.025(3) 0.042(4) 0.007(3) -0.007(3) 0.020(3)
C7 0.015(5) 0.018(5) 0.025(5) 0.004(4) -0.004(4) 0.003(4)
C8 0.023(5) 0.022(5) 0.033(6) 0.006(4) 0.000(4) 0.007(4)
C9 0.019(5) 0.015(4) 0.028(6) 0.002(4) 0.007(4) 0.008(4)
C10 0.019(5) 0.015(5) 0.033(6) 0.000(4) 0.007(4) 0.006(4)
F10 0.029(3) 0.032(3) 0.037(4) 0.014(3) 0.006(3) 0.003(2)
F11 0.015(3) 0.030(3) 0.053(4) 0.014(3) -0.002(3) 0.002(2)
F12 0.034(3) 0.016(3) 0.052(4) 0.004(3) 0.006(3) 0.006(2)
O4 0.020(3) 0.009(3) 0.036(4) 0.005(3) -0.001(3) -0.001(2)
O01 0.030(3) 0.008(3) 0.031(4) 0.004(3) 0.011(3) 0.003(3)
N1 0.032(4) 0.011(4) 0.023(4) 0.003(3) 0.020(4) 0.009(3)
C01 0.037(6) 0.008(4) 0.037(6) 0.007(4) 0.009(5) 0.003(4)
C02 0.037(5) 0.008(4) 0.022(5) 0.000(4) 0.012(4) 0.012(4)
C03 0.030(5) 0.021(5) 0.043(7) 0.002(4) 0.029(5) 0.018(4)
C04 0.024(5) 0.016(5) 0.033(6) 0.007(4) 0.012(4) 0.014(4)
C05 0.023(5) 0.017(5) 0.040(6) 0.011(4) 0.008(4) 0.008(4)
C06 0.030(5) 0.025(5) 0.040(7) 0.008(5) 0.000(5) 0.016(4)
N2 0.022(4) 0.018(4) 0.036(5) 0.009(4) 0.010(4) 0.008(3)
O02 0.037(4) 0.019(3) 0.025(4) 0.002(3) 0.012(3) 0.011(3)
C07 0.015(4) 0.013(4) 0.024(5) -0.001(4) 0.002(4) -0.001(3)
C08 0.017(4) 0.014(4) 0.023(5) 0.002(4) 0.010(4) 0.005(4)
C09 0.015(5) 0.027(5) 0.025(5) 0.007(4) 0.006(4) -0.001(4)
N3 0.023(4) 0.011(4) 0.031(5) 0.005(3) 0.005(3) 0.004(3)
N4 0.022(4) 0.017(4) 0.018(4) 0.002(3) 0.007(3) 0.007(3)
C041 0.026(5) 0.012(4) 0.036(6) 0.008(4) 0.011(4) 0.009(4)
C042 0.023(5) 0.011(4) 0.029(6) 0.004(4) 0.007(4) 0.006(4)
C044 0.050(6) 0.016(5) 0.026(6) 0.006(4) 0.000(5) 0.007(4)
C043 0.040(6) 0.010(4) 0.039(7) 0.005(4) 0.000(5) 0.000(4)
C010 0.011(4) 0.014(4) 0.039(6) 0.002(4) 0.000(4) 0.004(4)

loop_
_atom_type_symbol
_atom_type_description
_atom_type_scat_dispersion_real
_atom_type_scat_dispersion_imag
_atom_type_scat_source
C C 0.0033 0.0016 'International Tables Vol C Tables 4.2.6.8 and 6.1.1.4'
H H 0.0000 0.0000 'International Tables Vol C Tables 4.2.6.8 and 6.1.1.4'
N N 0.0061 0.0033 'International Tables Vol C Tables 4.2.6.8 and 6.1.1.4'
O O 0.0106 0.0060 'International Tables Vol C Tables 4.2.6.8 and 6.1.1.4'
F F 0.0171 0.0103 'International Tables Vol C Tables 4.2.6.8 and 6.1.1.4'
Cu Cu 0.3201 1.2651 'International Tables Vol C Tables 4.2.6.8 and 6.1.1.4'

loop_
_geom_angle_atom_site_label_1
_geom_angle_atom_site_label_2
_geom_angle_atom_site_label_3
_geom_angle
_geom_angle_site_symmetry_1
_geom_angle_site_symmetry_3
_geom_angle_publ_flag
O1 Cu1 O1 180.0 2 . ?
O1 Cu1 O2 89.6(2) 2 . ?
O1 Cu1 O2 90.4(2) . . ?
O1 Cu1 O2 90.4(2) 2 2 ?
O1 Cu1 O2 89.6(2) . 2 ?
O2 Cu1 O2 180.0 . 2 ?
O1 Cu1 O01 87.9(2) 2 . ?
O1 Cu1 O01 92.1(2) . . ?
O2 Cu1 O01 99.9(2) . . ?
O2 Cu1 O01 80.1(2) 2 . ?
O1 Cu1 O01 92.1(2) 2 2 ?
O1 Cu1 O01 87.9(2) . 2 ?
O2 Cu1 O01 80.1(2) . 2 ?
O2 Cu1 O01 99.9(2) 2 2 ?
O01 Cu1 O01 180.0 . 2 ?
C2 O1 Cu1 124.6(5) . . ?
F2 C1 F1 108.3(8) . . ?
F2 C1 F3 106.8(8) . . ?
F1 C1 F3 106.2(8) . . ?
F2 C1 C2 111.3(8) . . ?
F1 C1 C2 113.0(7) . . ?
F3 C1 C2 110.8(8) . . ?
O1 C2 C3 128.6(8) . . ?
O1 C2 C1 113.4(7) . . ?
C3 C2 C1 117.9(8) . . ?
C2 C3 C4 121.8(8) . . ?
O2 C4 C3 128.9(9) . . ?
O2 C4 C5 113.5(8) . . ?
C3 C4 C5 117.7(8) . . ?
F5 C5 F4 106.8(9) . . ?
F5 C5 F6 107.9(8) . . ?
F4 C5 F6 106.2(8) . . ?
F5 C5 C4 111.7(8) . . ?
F4 C5 C4 113.6(8) . . ?
F6 C5 C4 110.2(9) . . ?
C4 O2 Cu1 122.8(6) . . ?
O3 Cu2 O3 180.0(3) . 2_566 ?
O3 Cu2 O4 91.9(2) . . ?
O3 Cu2 O4 88.1(2) 2_566 . ?
O3 Cu2 O4 88.1(2) . 2_566 ?
O3 Cu2 O4 91.9(2) 2_566 2_566 ?
O4 Cu2 O4 179.998(1) . 2_566 ?
O3 Cu2 N3 85.1(2) . 2_566 ?
O3 Cu2 N3 94.9(2) 2_566 2_566 ?
O4 Cu2 N3 89.2(2) . 2_566 ?
O4 Cu2 N3 90.8(2) 2_566 2_566 ?
O3 Cu2 N3 94.9(2) . . ?
O3 Cu2 N3 85.1(2) 2_566 . ?
O4 Cu2 N3 90.8(2) . . ?
O4 Cu2 N3 89.2(2) 2_566 . ?
N3 Cu2 N3 180.000(1) 2_566 . ?
C7 O3 Cu2 123.2(6) . . ?
F8 C6 F7 109.3(8) . . ?
F8 C6 F9 106.8(7) . . ?
F7 C6 F9 105.9(7) . . ?
F8 C6 C7 111.4(7) . . ?
F7 C6 C7 112.7(7) . . ?
F9 C6 C7 110.5(7) . . ?
C6 F9 O02 153.9(5) . 2_566 ?
O3 C7 C8 128.0(8) . . ?
O3 C7 C6 112.3(8) . . ?
C8 C7 C6 119.6(8) . . ?
C7 C8 C9 122.3(8) . . ?
O4 C9 C8 127.8(8) . . ?
O4 C9 C10 111.2(8) . . ?
C8 C9 C10 120.9(8) . . ?
F10 C10 F11 109.5(7) . . ?
F10 C10 F12 109.2(8) . . ?
F11 C10 F12 104.7(7) . . ?
F10 C10 C9 112.8(7) . . ?
F11 C10 C9 111.4(8) . . ?
F12 C10 C9 109.0(7) . . ?
F10 C10 O02 90.2(5) . 1_455 ?
F11 C10 O02 25.9(4) . 1_455 ?
F12 C10 O02 96.0(4) . 1_455 ?
C9 C10 O02 136.7(6) . 1_455 ?
C10 F11 O02 143.1(6) . 1_455 ?
C9 O4 Cu2 123.8(6) . . ?
N1 O01 Cu1 127.5(5) . . ?
C07 N1 O01 125.8(7) . . ?
C07 N1 C01 112.5(8) . . ?
O01 N1 C01 120.5(6) . . ?
C07 N1 O02 29.0(5) . . ?
O01 N1 O02 154.6(5) . . ?
C01 N1 O02 83.8(5) . . ?
N1 C01 C02 111.2(8) . . ?
N1 C01 C03 105.6(7) . . ?
C02 C01 C03 111.0(7) . . ?
N1 C01 C04 100.1(6) . . ?
C02 C01 C04 113.9(7) . . ?
C03 C01 C04 114.3(8) . . ?
N1 C01 O02 71.5(4) . . ?
C02 C01 O02 144.2(6) . . ?
C03 C01 O02 102.0(5) . . ?
C04 C01 O02 35.4(4) . . ?
C01 C03 O02 56.9(4) . . ?
C06 C04 N2 108.5(7) . . ?
C06 C04 C05 110.7(7) . . ?
N2 C04 C05 104.8(6) . . ?
C06 C04 C01 116.7(7) . . ?
N2 C04 C01 100.0(6) . . ?
C05 C04 C01 114.8(8) . . ?
C06 C04 O02 88.9(6) . . ?
N2 C04 O02 24.6(4) . . ?
C05 C04 O02 99.0(5) . . ?
C01 C04 O02 123.2(6) . . ?
C06 C04 O02 62.3(5) . 2_556 ?
N2 C04 O02 82.0(4) . 2_556 ?
C05 C04 O02 64.6(5) . 2_556 ?
C01 C04 O02 178.0(5) . 2_556 ?
O02 C04 O02 58.8(3) . 2_556 ?
C04 C05 O02 51.7(4) . . ?
C04 C05 O02 91.2(5) . 2_556 ?
O02 C05 O02 59.9(3) . 2_556 ?
C04 C06 O02 59.6(5) . . ?
C04 C06 O02 94.2(5) . 2_556 ?
O02 C06 O02 62.8(3) . 2_556 ?
O02 N2 C07 126.8(7) . . ?
O02 N2 C04 124.4(7) . . ?
C07 N2 C04 108.4(7) . . ?
O02 N2 O02 52.6(4) . 2_556 ?
C07 N2 O02 156.3(5) . 2_556 ?
C04 N2 O02 74.7(4) . 2_556 ?
N2 O02 C07 28.0(4) . . ?
N2 O02 C04 30.9(4) . . ?
C07 O02 C04 58.8(3) . . ?
N2 O02 C06 59.0(5) . . ?
C07 O02 C06 86.3(3) . . ?
C04 O02 C06 31.5(3) . . ?
N2 O02 C08 58.3(4) . . ?
C07 O02 C08 30.3(3) . . ?
C04 O02 C08 88.8(3) . . ?
C06 O02 C08 116.2(3) . . ?
N2 O02 C09 85.2(5) . . ?
C07 O02 C09 57.4(3) . . ?
C04 O02 C09 115.0(4) . . ?
C06 O02 C09 143.6(4) . . ?
C08 O02 C09 27.4(2) . . ?
N2 O02 F11 81.0(4) . 1_655 ?
C07 O02 F11 70.6(3) . 1_655 ?
C04 O02 F11 97.9(3) . 1_655 ?
C06 O02 F11 94.6(3) . 1_655 ?
C08 O02 F11 66.1(2) . 1_655 ?
C09 O02 F11 72.3(2) . 1_655 ?
N2 O02 C05 47.3(4) . . ?
C07 O02 C05 68.6(3) . . ?
C04 O02 C05 29.3(3) . . ?
C06 O02 C05 49.3(3) . . ?
C08 O02 C05 92.7(3) . . ?
C09 O02 C05 111.2(3) . . ?
F11 O02 C05 125.8(3) 1_655 . ?
N2 O02 O02 109.6(5) . 2_556 ?
C07 O02 O02 132.9(4) . 2_556 ?
C04 O02 O02 80.8(3) . 2_556 ?
C06 O02 O02 65.7(3) . 2_556 ?
C08 O02 O02 148.8(4) . 2_556 ?
C09 O02 O02 140.7(3) . 2_556 ?
F11 O02 O02 144.2(3) 1_655 2_556 ?
C05 O02 O02 64.5(3) . 2_556 ?
N2 O02 C06 140.4(5) . 2_556 ?
C07 O02 C06 136.0(4) . 2_556 ?
C04 O02 C06 125.1(3) . 2_556 ?
C06 O02 C06 117.2(3) . 2_556 ?
C08 O02 C06 117.1(3) . 2_556 ?
C09 O02 C06 93.6(3) . 2_556 ?
F11 O02 C06 136.2(3) 1_655 2_556 ?
C05 O02 C06 98.0(3) . 2_556 ?
O02 O02 C06 51.5(2) 2_556 2_556 ?
N2 O02 N1 12.6(4) . . ?
C07 O02 N1 15.6(2) . . ?
C04 O02 N1 43.5(3) . . ?
C06 O02 N1 70.8(3) . . ?
C08 O02 N1 45.8(2) . . ?
C09 O02 N1 73.0(3) . . ?
F11 O02 N1 74.6(2) 1_655 . ?
C05 O02 N1 57.3(2) . . ?
O02 O02 N1 121.1(3) 2_556 . ?
C06 O02 N1 141.8(3) 2_556 . ?
N2 O02 C05 160.6(5) . 2_556 ?
C07 O02 C05 170.8(3) . 2_556 ?
C04 O02 C05 130.1(3) . 2_556 ?
C06 O02 C05 101.7(3) . 2_556 ?
C08 O02 C05 141.0(3) . 2_556 ?
C09 O02 C05 114.2(3) . 2_556 ?
F11 O02 C05 104.0(2) 1_655 2_556 ?
C05 O02 C05 120.1(3) . 2_556 ?
O02 O02 C05 55.7(2) 2_556 2_556 ?
C06 O02 C05 43.6(2) 2_556 2_556 ?
N1 O02 C05 172.1(3) . 2_556 ?
N2 O02 F9 134.4(5) . 2_566 ?
C07 O02 F9 111.9(3) . 2_566 ?
C04 O02 F9 154.0(3) . 2_566 ?
C06 O02 F9 134.0(3) . 2_566 ?
C08 O02 F9 86.7(2) . 2_566 ?
C09 O02 F9 67.0(2) . 2_566 ?
F11 O02 F9 57.00(17) 1_655 2_566 ?
C05 O02 F9 176.5(3) . 2_566 ?
O02 O02 F9 114.8(3) 2_556 2_566 ?
C06 O02 F9 79.2(2) 2_556 2_566 ?
N1 O02 F9 123.9(2) . 2_566 ?
C05 O02 F9 59.2(2) 2_556 2_566 ?
N2 O02 C01 13.4(4) . . ?
C07 O02 C01 40.3(3) . . ?
C04 O02 C01 21.4(2) . . ?
C06 O02 C01 46.1(3) . . ?
C08 O02 C01 70.4(3) . . ?
C09 O02 C01 97.7(3) . . ?
F11 O02 C01 80.5(2) 1_655 . ?
C05 O02 C01 45.4(2) . . ?
O02 O02 C01 102.2(3) 2_556 . ?
C06 O02 C01 143.2(3) 2_556 . ?
N1 O02 C01 24.77(19) . . ?
C05 O02 C01 147.7(3) 2_556 . ?
F9 O02 C01 137.2(2) 2_566 . ?
N2 O02 C04 148.7(5) . 2_556 ?
C07 O02 C04 158.4(3) . 2_556 ?
C04 O02 C04 121.2(3) . 2_556 ?
C06 O02 C04 101.8(3) . 2_556 ?
C08 O02 C04 139.0(3) . 2_556 ?
C09 O02 C04 113.1(3) . 2_556 ?
F11 O02 C04 127.7(3) 1_655 2_556 ?
C05 O02 C04 101.5(3) . 2_556 ?
O02 O02 C04 40.4(2) 2_556 2_556 ?
C06 O02 C04 23.4(2) 2_556 2_556 ?
N1 O02 C04 157.5(3) . 2_556 ?
C05 O02 C04 24.2(2) 2_556 2_556 ?
F9 O02 C04 76.9(2) 2_566 2_556 ?
C01 O02 C04 142.6(3) . 2_556 ?
N2 O02 N2 127.4(4) . 2_556 ?
C07 O02 N2 149.3(3) . 2_556 ?
C04 O02 N2 98.2(3) . 2_556 ?
C06 O02 N2 79.6(3) . 2_556 ?
C08 O02 N2 153.2(3) . 2_556 ?
C09 O02 N2 132.8(3) . 2_556 ?
F11 O02 N2 137.3(3) 1_655 2_556 ?
C05 O02 N2 81.7(2) . 2_556 ?
O02 O02 N2 17.72(15) 2_556 2_556 ?
C06 O02 N2 39.2(2) 2_556 2_556 ?
N1 O02 N2 138.7(2) . 2_556 ?
C05 O02 N2 38.7(2) 2_556 2_556 ?
F9 O02 N2 97.3(2) 2_566 2_556 ?
C01 O02 N2 119.5(2) . 2_556 ?
C04 O02 N2 23.27(17) 2_556 2_556 ?
N1 C07 N2 110.4(7) . . ?
N1 C07 C08 128.7(8) . . ?
N2 C07 C08 120.9(8) . . ?
N1 C07 O02 135.5(7) . . ?
N2 C07 O02 25.2(4) . . ?
C08 C07 O02 95.8(5) . . ?
C09 C08 C010 104.6(8) . . ?
C09 C08 C07 129.6(8) . . ?
C010 C08 C07 125.4(8) . . ?
C09 C08 O02 76.5(6) . . ?
C010 C08 O02 176.4(6) . . ?
C07 C08 O02 53.9(5) . . ?
N3 C09 C08 112.0(8) . . ?
N3 C09 O02 170.6(7) . . ?
C08 C09 O02 76.1(6) . . ?
C09 N3 N4 104.8(7) . . ?
C09 N3 Cu2 118.9(6) . . ?
N4 N3 Cu2 134.8(5) . . ?
C09 N3 O02 6.4(5) . . ?
N4 N3 O02 110.3(4) . . ?
Cu2 N3 O02 114.1(3) . . ?
C010 N4 N3 113.1(7) . . ?
C010 N4 C041 129.3(8) . . ?
N3 N4 C041 117.5(6) . . ?
N4 C041 C042 113.0(7) . . ?
C043 C042 C041 111.2(7) . . ?
C044 C043 C042 114.0(8) . . ?
N4 C010 C08 105.4(8) . . ?

loop_
_geom_bond_atom_site_label_1
_geom_bond_atom_site_label_2
_geom_bond_distance
_geom_bond_site_symmetry_2
_geom_bond_publ_flag
Cu1 O1 1.957(5) 2 ?
Cu1 O1 1.957(5) . ?
Cu1 O2 2.044(6) . ?
Cu1 O2 2.044(6) 2 ?
Cu1 O01 2.201(6) . ?
Cu1 O01 2.201(6) 2 ?
O1 C2 1.269(9) . ?
C1 F2 1.294(11) . ?
C1 F1 1.328(10) . ?
C1 F3 1.334(11) . ?
C1 C2 1.527(12) . ?
C2 C3 1.367(11) . ?
C3 C4 1.402(12) . ?
C4 O2 1.220(9) . ?
C4 C5 1.525(13) . ?
C5 F5 1.321(11) . ?
C5 F4 1.330(11) . ?
C5 F6 1.328(12) . ?
Cu2 O3 1.952(6) . ?
Cu2 O3 1.952(6) 2_566 ?
Cu2 O4 1.959(5) . ?
Cu2 O4 1.959(5) 2_566 ?
Cu2 N3 2.363(7) 2_566 ?
Cu2 N3 2.364(7) . ?
O3 C7 1.275(9) . ?
C6 F8 1.300(11) . ?
C6 F7 1.326(10) . ?
C6 F9 1.341(10) . ?
C6 C7 1.510(12) . ?
F9 O02 3.522(8) 2_566 ?
C7 C8 1.371(12) . ?
C8 C9 1.381(12) . ?
C9 O4 1.257(10) . ?
C9 C10 1.533(12) . ?
C10 F10 1.268(11) . ?
C10 F11 1.339(10) . ?
C10 F12 1.364(9) . ?
C10 O02 4.199(10) 1_455 ?
F11 O02 3.051(7) 1_455 ?
O01 N1 1.312(9) . ?
N1 C07 1.292(10) . ?
N1 C01 1.492(11) . ?
N1 O02 3.376(9) . ?
C01 C02 1.506(11) . ?
C01 C03 1.522(12) . ?
C01 C04 1.542(13) . ?
C01 O02 3.539(11) . ?
C03 O02 4.133(9) . ?
C04 C06 1.486(12) . ?
C04 N2 1.528(10) . ?
C04 C05 1.531(11) . ?
C04 O02 2.451(10) . ?
C04 O02 3.731(11) 2_556 ?
C05 O02 3.087(11) . ?
C05 O02 3.372(12) 2_556 ?
C06 O02 2.843(10) . ?
C06 O02 3.314(11) 2_556 ?
N2 O02 1.238(9) . ?
N2 C07 1.368(11) . ?
N2 O02 3.831(10) 2_556 ?
O02 C07 2.332(11) . ?
O02 C08 2.870(11) . ?
O02 C09 2.876(11) . ?
O02 F11 3.051(7) 1_655 ?
O02 O02 3.233(12) 2_556 ?
O02 C06 3.314(11) 2_556 ?
O02 C05 3.372(12) 2_556 ?
O02 F9 3.522(8) 2_566 ?
O02 C04 3.731(11) 2_556 ?
O02 N2 3.831(10) 2_556 ?
C07 C08 1.454(11) . ?
C08 C09 1.361(11) . ?
C08 C010 1.413(12) . ?
C09 N3 1.313(11) . ?
N3 N4 1.344(9) . ?
N4 C010 1.310(10) . ?
N4 C041 1.468(11) . ?
C041 C042 1.528(12) . ?
C042 C043 1.508(12) . ?
C044 C043 1.484(13) . ?
